data_7720643
loop_
_publ_author_name
'Rezazgui, David'
'C&#xed;sa&#x159;ov&#xe1;, Ivana'
'&#x160;t&#x11b;pni&#x10d;ka, Petr'
'Schulz, Ji&#x159;&#xed;'

_publ_section_title
;
 Synthesis of hybrid phosphinoferrocene ligands bearing amine pendants and
 catalytic evaluation of their gold(I) complexes.
;
_journal_issue 13
_journal_name_full 'Dalton transactions (Cambridge, England : 2003)'
_journal_page_first 5397
_journal_page_last 5407
_journal_paper_doi 10.1039/d6dt00321d
_journal_volume 55
_journal_year 2026
_chemical_formula_moiety 'C14 H16 Br Fe N O'
_chemical_formula_sum 'C14 H16 Br Fe N O'
_chemical_formula_weight 350.04
_space_group_crystal_system monoclinic
_space_group_IT_number 14
_space_group_name_Hall '-P 2ybc'
_space_group_name_H-M_alt 'P 1 21/c 1'
_atom_sites_solution_hydrogens geom
_atom_sites_solution_primary direct
_atom_sites_solution_secondary difmap
_audit_creation_method SHELXL-2017/1
_audit_update_record
;
2025-12-18 deposited with the CCDC.	2026-03-09 downloaded from the CCDC.
;
_cell_angle_alpha 90
_cell_angle_beta 91.979(2)
_cell_angle_gamma 90
_cell_formula_units_Z 8
_cell_length_a 10.3806(5)
_cell_length_b 9.2842(4)
_cell_length_c 27.3337(12)
_cell_measurement_reflns_used 9923
_cell_measurement_temperature 120(2)
_cell_measurement_theta_max 27.49
_cell_measurement_theta_min 2.32
_cell_volume 2632.7(2)
_computing_cell_refinement 'SAINT V8.40A (Bruker Nano, Inc., 2019)'
_computing_data_collection 'Bruker Instrument Service vV6.2.12'
_computing_data_reduction 'SAINT V8.40A (Bruker Nano, Inc., 2019)'
_computing_molecular_graphics 'PLATON (Spek, 2017)'
_computing_publication_material 'PLATON (Spek, 2017)'
_computing_structure_refinement 'SHELXL-2017/1 (Sheldrick, 2017)'
_computing_structure_solution 'SHELXT 2014/5 (Sheldrick, 2014)'
_diffrn_ambient_temperature 120(2)
_diffrn_measured_fraction_theta_full 0.998
_diffrn_measured_fraction_theta_max 0.998
_diffrn_measurement_device_type 'Bruker D8 VENTURE Kappa Duo with PHOTON 1000'
_diffrn_measurement_method '\f and \w scans'
_diffrn_radiation_monochromator 'Quazar Mo multilayer optic'
_diffrn_radiation_source 'I\mS micro-focus sealed tube'
_diffrn_radiation_type MoK\a
_diffrn_radiation_wavelength 0.71073
_diffrn_reflns_av_R_equivalents 0.0231
_diffrn_reflns_av_unetI/netI 0.0136
_diffrn_reflns_Laue_measured_fraction_full 0.998
_diffrn_reflns_Laue_measured_fraction_max 0.998
_diffrn_reflns_limit_h_max 13
_diffrn_reflns_limit_h_min -12
_diffrn_reflns_limit_k_max 12
_diffrn_reflns_limit_k_min -12
_diffrn_reflns_limit_l_max 35
_diffrn_reflns_limit_l_min -35
_diffrn_reflns_number 54119
_diffrn_reflns_point_group_measured_fraction_full 0.998
_diffrn_reflns_point_group_measured_fraction_max 0.998
_diffrn_reflns_theta_full 25.242
_diffrn_reflns_theta_max 27.496
_diffrn_reflns_theta_min 1.963
_exptl_absorpt_coefficient_mu 4.167
_exptl_absorpt_correction_T_max 0.55
_exptl_absorpt_correction_T_min 0.44
_exptl_absorpt_correction_type multi-scan
_exptl_absorpt_process_details 'SADABS-2016/2 - Bruker AXS'
_exptl_crystal_colour orange
_exptl_crystal_density_diffrn 1.766
_exptl_crystal_description prism
_exptl_crystal_F_000 1408
_exptl_crystal_size_max 0.24
_exptl_crystal_size_mid 0.21
_exptl_crystal_size_min 0.16
_refine_diff_density_max 0.369
_refine_diff_density_min -0.417
_refine_diff_density_rms 0.051
_refine_ls_extinction_method none
_refine_ls_goodness_of_fit_ref 1.056
_refine_ls_hydrogen_treatment constr
_refine_ls_matrix_type full
_refine_ls_number_parameters 325
_refine_ls_number_reflns 6026
_refine_ls_number_restraints 0
_refine_ls_restrained_S_all 1.056
_refine_ls_R_factor_all 0.0169
_refine_ls_R_factor_gt 0.0165
_refine_ls_shift/su_max 0.005
_refine_ls_shift/su_mean 0.000
_refine_ls_structure_factor_coef Fsqd
_refine_ls_weighting_details 'w=1/[\s^2^(Fo^2^)+(0.0179P)^2^+1.7621P] where P=(Fo^2^+2Fc^2^)/3'
_refine_ls_weighting_scheme calc
_refine_ls_wR_factor_gt 0.0424
_refine_ls_wR_factor_ref 0.0427
_reflns_Friedel_coverage 0.000
_reflns_number_gt 5896
_reflns_number_total 6026
_reflns_threshold_expression 'I > 2\s(I)'
_cod_data_source_file d6dt00321d3.cif
_cod_data_source_block dr57
_cod_depositor_comments 'Adding full bibliography for 7720642--7720664.cif.'
_cod_original_sg_symbol_H-M 'P 21/c'
_cod_database_code 7720643
_shelx_shelxl_version_number 2017/1
_shelx_space_group_comment
;
The symmetry employed for this shelxl refinement is uniquely defined
by the following loop, which should always be used as a source of
symmetry information in preference to the above space-group names.
They are only intended as comments.
;
_shelx_estimated_absorpt_t_min 0.435
_shelx_estimated_absorpt_t_max 0.555

loop_
_space_group_symop_operation_xyz
'x, y, z'
'-x, y+1/2, -z+1/2'
'-x, -y, -z'
'x, -y-1/2, z-1/2'

loop_
_atom_site_label
_atom_site_type_symbol
_atom_site_fract_x
_atom_site_fract_y
_atom_site_fract_z
_atom_site_U_iso_or_equiv
_atom_site_adp_type
_atom_site_occupancy
_atom_site_site_symmetry_order
_atom_site_calc_flag
_atom_site_refinement_flags_posn
_atom_site_refinement_flags_adp
_atom_site_refinement_flags_occupancy
_atom_site_disorder_assembly
_atom_site_disorder_group
Br1 Br 0.50447(2) 0.01063(2) 0.57905(2) 0.02217(4) Uani 1 1 d . . . . .
Fe1 Fe 0.55760(2) 0.38163(2) 0.59324(2) 0.01218(4) Uani 1 1 d . . . . .
O1 O 0.37726(10) 0.25934(10) 0.77883(3) 0.01963(19) Uani 1 1 d . . . . .
N1 N 0.37943(10) 0.39948(11) 0.68650(4) 0.0130(2) Uani 1 1 d . . . . .
C1 C 0.41083(11) 0.44527(13) 0.63972(4) 0.0130(2) Uani 1 1 d . . . . .
C2 C 0.49405(12) 0.56270(14) 0.62836(5) 0.0152(2) Uani 1 1 d . . . . .
H2 H 0.543894 0.618102 0.651288 0.018 Uiso 1 1 calc R U . . .
C3 C 0.48889(13) 0.58187(14) 0.57648(5) 0.0177(3) Uani 1 1 d . . . . .
H3 H 0.532885 0.654087 0.558957 0.021 Uiso 1 1 calc R U . . .
C4 C 0.40642(13) 0.47405(15) 0.55553(5) 0.0176(3) Uani 1 1 d . . . . .
H4 H 0.385722 0.461847 0.521658 0.021 Uiso 1 1 calc R U . . .
C5 C 0.36033(12) 0.38751(14) 0.59443(5) 0.0148(2) Uani 1 1 d . . . . .
H5 H 0.305682 0.305839 0.590876 0.018 Uiso 1 1 calc R U . . .
C6 C 0.61150(12) 0.17453(14) 0.58426(5) 0.0159(2) Uani 1 1 d . . . . .
C7 C 0.66619(12) 0.22775(15) 0.62910(5) 0.0179(3) Uani 1 1 d . . . . .
H7 H 0.653137 0.190251 0.660881 0.022 Uiso 1 1 calc R U . . .
C8 C 0.74438(13) 0.34816(15) 0.61723(6) 0.0225(3) Uani 1 1 d . . . . .
H8 H 0.792568 0.405914 0.639967 0.027 Uiso 1 1 calc R U . . .
C9 C 0.73800(13) 0.36718(16) 0.56557(6) 0.0234(3) Uani 1 1 d . . . . .
H9 H 0.781401 0.439682 0.547968 0.028 Uiso 1 1 calc R U . . .
C10 C 0.65554(13) 0.25919(15) 0.54465(5) 0.0199(3) Uani 1 1 d . . . . .
H10 H 0.634080 0.246136 0.510875 0.024 Uiso 1 1 calc R U . . .
C11 C 0.33748(13) 0.25004(14) 0.69047(5) 0.0168(2) Uani 1 1 d . . . . .
H11A H 0.411066 0.184764 0.685090 0.020 Uiso 1 1 calc R U . . .
H11B H 0.269648 0.229574 0.665068 0.020 Uiso 1 1 calc R U . . .
C12 C 0.28525(13) 0.22349(15) 0.74080(5) 0.0197(3) Uani 1 1 d . . . . .
H12A H 0.206462 0.281923 0.744638 0.024 Uiso 1 1 calc R U . . .
H12B H 0.261202 0.120748 0.743753 0.024 Uiso 1 1 calc R U . . .
C13 C 0.41327(14) 0.40712(14) 0.77500(5) 0.0189(3) Uani 1 1 d . . . . .
H13A H 0.476681 0.431164 0.801639 0.023 Uiso 1 1 calc R U . . .
H13B H 0.336359 0.468577 0.778898 0.023 Uiso 1 1 calc R U . . .
C14 C 0.47135(12) 0.43826(14) 0.72602(5) 0.0159(2) Uani 1 1 d . . . . .
H14A H 0.492987 0.541852 0.723797 0.019 Uiso 1 1 calc R U . . .
H14B H 0.551739 0.382122 0.722915 0.019 Uiso 1 1 calc R U . . .
Br2 Br -0.04701(2) 1.08702(2) 0.67688(2) 0.02715(4) Uani 1 1 d . . . . .
Fe2 Fe 0.08202(2) 0.74324(2) 0.65656(2) 0.01170(4) Uani 1 1 d . . . . .
O2 O -0.12304(10) 0.89111(11) 0.46942(4) 0.0242(2) Uani 1 1 d . . . . .
N2 N -0.08300(10) 0.72009(12) 0.55473(4) 0.0138(2) Uani 1 1 d . . . . .
C21 C -0.04276(12) 0.66497(13) 0.60031(5) 0.0133(2) Uani 1 1 d . . . . .
C22 C 0.06499(12) 0.57134(14) 0.60973(5) 0.0159(2) Uani 1 1 d . . . . .
H22 H 0.127136 0.544208 0.586745 0.019 Uiso 1 1 calc R U . . .
C23 C 0.06295(13) 0.52583(14) 0.65956(5) 0.0176(3) Uani 1 1 d . . . . .
H23 H 0.121767 0.460853 0.675251 0.021 Uiso 1 1 calc R U . . .
C24 C -0.04248(13) 0.59482(14) 0.68155(5) 0.0179(3) Uani 1 1 d . . . . .
H24 H -0.066288 0.584183 0.714604 0.021 Uiso 1 1 calc R U . . .
C25 C -0.10673(12) 0.68305(14) 0.64545(5) 0.0152(2) Uani 1 1 d . . . . .
H25 H -0.179154 0.743100 0.650525 0.018 Uiso 1 1 calc R U . . .
C26 C 0.08929(13) 0.95242(14) 0.67606(5) 0.0172(2) Uani 1 1 d . . . . .
C27 C 0.16842(13) 0.93147(14) 0.63530(5) 0.0189(3) Uani 1 1 d . . . . .
H27 H 0.160160 0.977895 0.604380 0.023 Uiso 1 1 calc R U . . .
C28 C 0.26263(13) 0.82708(16) 0.64996(6) 0.0247(3) Uani 1 1 d . . . . .
H28 H 0.328450 0.790468 0.630107 0.030 Uiso 1 1 calc R U . . .
C29 C 0.24177(14) 0.78676(16) 0.69927(6) 0.0258(3) Uani 1 1 d . . . . .
H29 H 0.291711 0.719310 0.717916 0.031 Uiso 1 1 calc R U . . .
C30 C 0.13342(15) 0.86450(15) 0.71600(5) 0.0218(3) Uani 1 1 d . . . . .
H30 H 0.097716 0.858874 0.747485 0.026 Uiso 1 1 calc R U . . .
C31 C -0.15924(14) 0.85267(15) 0.55597(5) 0.0194(3) Uani 1 1 d . . . . .
H31A H -0.103393 0.934432 0.566261 0.023 Uiso 1 1 calc R U . . .
H31B H -0.228110 0.842641 0.579908 0.023 Uiso 1 1 calc R U . . .
C32 C -0.21856(14) 0.88135(16) 0.50534(5) 0.0223(3) Uani 1 1 d . . . . .
H32A H -0.279314 0.802692 0.496408 0.027 Uiso 1 1 calc R U . . .
H32B H -0.267993 0.972493 0.505886 0.027 Uiso 1 1 calc R U . . .
C33 C -0.04798(15) 0.76323(17) 0.46864(5) 0.0237(3) Uani 1 1 d . . . . .
H33A H 0.019143 0.773487 0.444011 0.028 Uiso 1 1 calc R U . . .
H33B H -0.103999 0.681286 0.458676 0.028 Uiso 1 1 calc R U . . .
C34 C 0.01583(13) 0.73113(16) 0.51804(5) 0.0196(3) Uani 1 1 d . . . . .
H34A H 0.064402 0.639571 0.516500 0.024 Uiso 1 1 calc R U . . .
H34B H 0.077227 0.809007 0.527158 0.024 Uiso 1 1 calc R U . . .

loop_
_atom_site_aniso_label
_atom_site_aniso_U_11
_atom_site_aniso_U_22
_atom_site_aniso_U_33
_atom_site_aniso_U_23
_atom_site_aniso_U_13
_atom_site_aniso_U_12
Br1 0.02100(7) 0.01522(7) 0.03031(8) -0.00197(5) 0.00116(5) -0.00197(5)
Fe1 0.01101(8) 0.01134(8) 0.01430(9) 0.00034(6) 0.00199(6) 0.00198(6)
O1 0.0249(5) 0.0178(5) 0.0161(4) 0.0046(4) -0.0008(4) -0.0001(4)
N1 0.0140(5) 0.0133(5) 0.0115(5) -0.0001(4) -0.0002(4) -0.0006(4)
C1 0.0118(5) 0.0136(6) 0.0137(6) -0.0009(4) 0.0010(4) 0.0040(4)
C2 0.0188(6) 0.0118(6) 0.0153(6) -0.0004(4) 0.0026(5) 0.0029(5)
C3 0.0226(6) 0.0140(6) 0.0168(6) 0.0035(5) 0.0052(5) 0.0056(5)
C4 0.0184(6) 0.0211(6) 0.0133(6) 0.0011(5) 0.0005(5) 0.0074(5)
C5 0.0114(5) 0.0187(6) 0.0142(6) -0.0011(5) -0.0009(4) 0.0037(5)
C6 0.0133(5) 0.0118(6) 0.0227(6) -0.0002(5) 0.0036(5) 0.0017(4)
C7 0.0135(6) 0.0171(6) 0.0231(6) 0.0020(5) -0.0016(5) 0.0045(5)
C8 0.0122(6) 0.0187(7) 0.0363(8) -0.0007(6) -0.0027(5) 0.0016(5)
C9 0.0147(6) 0.0190(7) 0.0373(8) 0.0045(6) 0.0117(5) 0.0033(5)
C10 0.0198(6) 0.0186(6) 0.0219(7) 0.0005(5) 0.0092(5) 0.0066(5)
C11 0.0190(6) 0.0150(6) 0.0165(6) -0.0009(5) 0.0010(5) -0.0028(5)
C12 0.0198(6) 0.0202(6) 0.0191(6) 0.0031(5) 0.0020(5) -0.0030(5)
C13 0.0255(7) 0.0173(6) 0.0138(6) 0.0001(5) -0.0006(5) 0.0007(5)
C14 0.0170(6) 0.0162(6) 0.0144(6) -0.0002(5) -0.0023(5) -0.0014(5)
Br2 0.02978(8) 0.01924(7) 0.03218(8) -0.00695(5) -0.00265(6) 0.01083(6)
Fe2 0.01172(8) 0.01008(8) 0.01321(8) 0.00006(6) -0.00073(6) 0.00076(6)
O2 0.0296(5) 0.0260(5) 0.0169(5) 0.0055(4) 0.0014(4) 0.0070(4)
N2 0.0141(5) 0.0148(5) 0.0124(5) -0.0008(4) 0.0005(4) 0.0035(4)
C21 0.0128(5) 0.0116(5) 0.0154(6) -0.0016(4) -0.0010(4) -0.0006(4)
C22 0.0174(6) 0.0119(6) 0.0184(6) -0.0028(5) -0.0008(5) 0.0033(5)
C23 0.0204(6) 0.0101(6) 0.0221(6) 0.0015(5) -0.0036(5) 0.0004(5)
C24 0.0198(6) 0.0164(6) 0.0174(6) 0.0040(5) 0.0006(5) -0.0037(5)
C25 0.0132(5) 0.0160(6) 0.0164(6) 0.0008(5) 0.0010(4) -0.0010(5)
C26 0.0191(6) 0.0116(6) 0.0204(6) -0.0020(5) -0.0050(5) 0.0008(5)
C27 0.0189(6) 0.0137(6) 0.0240(7) 0.0017(5) 0.0004(5) -0.0033(5)
C28 0.0127(6) 0.0181(7) 0.0431(9) -0.0005(6) 0.0008(6) -0.0023(5)
C29 0.0225(7) 0.0163(6) 0.0373(8) 0.0012(6) -0.0160(6) -0.0009(5)
C30 0.0318(7) 0.0153(6) 0.0176(6) -0.0018(5) -0.0089(5) -0.0022(5)
C31 0.0234(6) 0.0195(6) 0.0152(6) -0.0017(5) -0.0017(5) 0.0097(5)
C32 0.0239(7) 0.0262(7) 0.0168(6) 0.0013(5) -0.0011(5) 0.0097(6)
C33 0.0270(7) 0.0299(8) 0.0144(6) -0.0001(5) 0.0019(5) 0.0087(6)
C34 0.0168(6) 0.0261(7) 0.0161(6) 0.0012(5) 0.0031(5) 0.0050(5)

loop_
_atom_type_symbol
_atom_type_description
_atom_type_scat_dispersion_real
_atom_type_scat_dispersion_imag
_atom_type_scat_source
C C 0.0033 0.0016 'International Tables Vol C Tables 4.2.6.8 and 6.1.1.4'
H H 0.0000 0.0000 'International Tables Vol C Tables 4.2.6.8 and 6.1.1.4'
Br Br -0.2901 2.4595 'International Tables Vol C Tables 4.2.6.8 and 6.1.1.4'
Fe Fe 0.3463 0.8444 'International Tables Vol C Tables 4.2.6.8 and 6.1.1.4'
N N 0.0061 0.0033 'International Tables Vol C Tables 4.2.6.8 and 6.1.1.4'
O O 0.0106 0.0060 'International Tables Vol C Tables 4.2.6.8 and 6.1.1.4'

loop_
_geom_angle_atom_site_label_1
_geom_angle_atom_site_label_2
_geom_angle_atom_site_label_3
_geom_angle
_geom_angle_site_symmetry_1
_geom_angle_site_symmetry_3
_geom_angle_publ_flag
C6 Fe1 C4 123.46(6) . . ?
C6 Fe1 C3 159.63(5) . . ?
C4 Fe1 C3 40.92(6) . . ?
C6 Fe1 C10 41.06(5) . . ?
C4 Fe1 C10 107.29(6) . . ?
C3 Fe1 C10 122.62(5) . . ?
C6 Fe1 C9 68.41(5) . . ?
C4 Fe1 C9 122.62(6) . . ?
C3 Fe1 C9 107.11(6) . . ?
C10 Fe1 C9 40.75(6) . . ?
C6 Fe1 C7 40.89(5) . . ?
C4 Fe1 C7 159.63(6) . . ?
C3 Fe1 C7 157.89(6) . . ?
C10 Fe1 C7 69.23(6) . . ?
C9 Fe1 C7 68.65(6) . . ?
C6 Fe1 C8 68.38(5) . . ?
C4 Fe1 C8 158.40(6) . . ?
C3 Fe1 C8 122.03(6) . . ?
C10 Fe1 C8 68.74(6) . . ?
C9 Fe1 C8 40.63(6) . . ?
C7 Fe1 C8 40.72(5) . . ?
C6 Fe1 C5 107.96(5) . . ?
C4 Fe1 C5 40.91(5) . . ?
C3 Fe1 C5 68.73(5) . . ?
C10 Fe1 C5 122.99(6) . . ?
C9 Fe1 C5 159.11(6) . . ?
C7 Fe1 C5 122.99(5) . . ?
C8 Fe1 C5 159.02(6) . . ?
C6 Fe1 C2 158.41(5) . . ?
C4 Fe1 C2 68.77(5) . . ?
C3 Fe1 C2 40.85(5) . . ?
C10 Fe1 C2 158.82(5) . . ?
C9 Fe1 C2 122.56(6) . . ?
C7 Fe1 C2 121.80(5) . . ?
C8 Fe1 C2 106.85(6) . . ?
C5 Fe1 C2 68.53(5) . . ?
C6 Fe1 C1 123.41(5) . . ?
C4 Fe1 C1 68.01(5) . . ?
C3 Fe1 C1 67.92(5) . . ?
C10 Fe1 C1 159.34(5) . . ?
C9 Fe1 C1 158.86(6) . . ?
C7 Fe1 C1 107.77(5) . . ?
C8 Fe1 C1 123.15(6) . . ?
C5 Fe1 C1 40.32(5) . . ?
C2 Fe1 C1 40.26(5) . . ?
C12 O1 C13 109.96(10) . . ?
C1 N1 C11 115.92(10) . . ?
C1 N1 C14 115.77(10) . . ?
C11 N1 C14 111.60(10) . . ?
N1 C1 C5 125.98(11) . . ?
N1 C1 C2 126.29(11) . . ?
C5 C1 C2 107.66(11) . . ?
N1 C1 Fe1 131.66(9) . . ?
C5 C1 Fe1 67.88(7) . . ?
C2 C1 Fe1 68.14(7) . . ?
C3 C2 C1 107.93(11) . . ?
C3 C2 Fe1 68.89(7) . . ?
C1 C2 Fe1 71.60(7) . . ?
C3 C2 H2 126.0 . . ?
C1 C2 H2 126.0 . . ?
Fe1 C2 H2 125.1 . . ?
C4 C3 C2 108.23(11) . . ?
C4 C3 Fe1 69.51(7) . . ?
C2 C3 Fe1 70.26(7) . . ?
C4 C3 H3 125.9 . . ?
C2 C3 H3 125.9 . . ?
Fe1 C3 H3 125.9 . . ?
C3 C4 C5 107.95(11) . . ?
C3 C4 Fe1 69.56(7) . . ?
C5 C4 Fe1 70.03(7) . . ?
C3 C4 H4 126.0 . . ?
C5 C4 H4 126.0 . . ?
Fe1 C4 H4 126.0 . . ?
C4 C5 C1 108.12(11) . . ?
C4 C5 Fe1 69.06(7) . . ?
C1 C5 Fe1 71.80(7) . . ?
C4 C5 H5 125.9 . . ?
C1 C5 H5 125.9 . . ?
Fe1 C5 H5 124.8 . . ?
C7 C6 C10 109.52(12) . . ?
C7 C6 Br1 124.20(10) . . ?
C10 C6 Br1 126.21(10) . . ?
C7 C6 Fe1 70.63(7) . . ?
C10 C6 Fe1 70.42(7) . . ?
Br1 C6 Fe1 127.74(7) . . ?
C6 C7 C8 106.86(12) . . ?
C6 C7 Fe1 68.47(7) . . ?
C8 C7 Fe1 69.66(8) . . ?
C6 C7 H7 126.6 . . ?
C8 C7 H7 126.6 . . ?
Fe1 C7 H7 126.8 . . ?
C9 C8 C7 108.42(13) . . ?
C9 C8 Fe1 69.65(8) . . ?
C7 C8 Fe1 69.62(7) . . ?
C9 C8 H8 125.8 . . ?
C7 C8 H8 125.8 . . ?
Fe1 C8 H8 126.5 . . ?
C8 C9 C10 108.52(12) . . ?
C8 C9 Fe1 69.72(8) . . ?
C10 C9 Fe1 69.52(7) . . ?
C8 C9 H9 125.7 . . ?
C10 C9 H9 125.7 . . ?
Fe1 C9 H9 126.6 . . ?
C9 C10 C6 106.69(12) . . ?
C9 C10 Fe1 69.73(8) . . ?
C6 C10 Fe1 68.52(7) . . ?
C9 C10 H10 126.7 . . ?
C6 C10 H10 126.7 . . ?
Fe1 C10 H10 126.6 . . ?
N1 C11 C12 109.82(11) . . ?
N1 C11 H11A 109.7 . . ?
C12 C11 H11A 109.7 . . ?
N1 C11 H11B 109.7 . . ?
C12 C11 H11B 109.7 . . ?
H11A C11 H11B 108.2 . . ?
O1 C12 C11 111.83(11) . . ?
O1 C12 H12A 109.3 . . ?
C11 C12 H12A 109.3 . . ?
O1 C12 H12B 109.3 . . ?
C11 C12 H12B 109.3 . . ?
H12A C12 H12B 107.9 . . ?
O1 C13 C14 111.19(11) . . ?
O1 C13 H13A 109.4 . . ?
C14 C13 H13A 109.4 . . ?
O1 C13 H13B 109.4 . . ?
C14 C13 H13B 109.4 . . ?
H13A C13 H13B 108.0 . . ?
N1 C14 C13 109.67(11) . . ?
N1 C14 H14A 109.7 . . ?
C13 C14 H14A 109.7 . . ?
N1 C14 H14B 109.7 . . ?
C13 C14 H14B 109.7 . . ?
H14A C14 H14B 108.2 . . ?
C26 Fe2 C24 125.84(6) . . ?
C26 Fe2 C23 161.91(6) . . ?
C24 Fe2 C23 40.99(5) . . ?
C26 Fe2 C30 41.26(5) . . ?
C24 Fe2 C30 105.09(6) . . ?
C23 Fe2 C30 122.79(6) . . ?
C26 Fe2 C29 68.56(6) . . ?
C24 Fe2 C29 117.30(6) . . ?
C23 Fe2 C29 104.65(6) . . ?
C30 Fe2 C29 41.01(6) . . ?
C26 Fe2 C28 68.29(6) . . ?
C24 Fe2 C28 152.56(6) . . ?
C23 Fe2 C28 118.25(6) . . ?
C30 Fe2 C28 69.10(6) . . ?
C29 Fe2 C28 40.82(7) . . ?
C26 Fe2 C22 156.56(5) . . ?
C24 Fe2 C22 68.80(5) . . ?
C23 Fe2 C22 40.94(5) . . ?
C30 Fe2 C22 160.90(5) . . ?
C29 Fe2 C22 124.32(6) . . ?
C28 Fe2 C22 107.52(6) . . ?
C26 Fe2 C25 109.20(5) . . ?
C24 Fe2 C25 41.09(5) . . ?
C23 Fe2 C25 68.96(5) . . ?
C30 Fe2 C25 119.51(6) . . ?
C29 Fe2 C25 153.48(6) . . ?
C28 Fe2 C25 164.96(6) . . ?
C22 Fe2 C25 68.52(5) . . ?
C26 Fe2 C27 40.81(6) . . ?
C24 Fe2 C27 164.44(6) . . ?
C23 Fe2 C27 154.18(6) . . ?
C30 Fe2 C27 69.53(6) . . ?
C29 Fe2 C27 68.83(6) . . ?
C28 Fe2 C27 40.65(6) . . ?
C22 Fe2 C27 120.94(6) . . ?
C25 Fe2 C27 127.84(5) . . ?
C26 Fe2 C21 122.85(5) . . ?
C24 Fe2 C21 68.13(5) . . ?
C23 Fe2 C21 68.16(5) . . ?
C30 Fe2 C21 155.89(6) . . ?
C29 Fe2 C21 162.94(6) . . ?
C28 Fe2 C21 127.60(6) . . ?
C22 Fe2 C21 40.32(5) . . ?
C25 Fe2 C21 40.26(5) . . ?
C27 Fe2 C21 110.50(5) . . ?
C33 O2 C32 110.67(11) . . ?
C21 N2 C34 116.22(10) . . ?
C21 N2 C31 115.61(10) . . ?
C34 N2 C31 110.45(11) . . ?
N2 C21 C25 126.32(11) . . ?
N2 C21 C22 126.15(11) . . ?
C25 C21 C22 107.39(11) . . ?
N2 C21 Fe2 133.02(9) . . ?
C25 C21 Fe2 67.80(7) . . ?
C22 C21 Fe2 67.75(7) . . ?
C23 C22 C21 108.30(11) . . ?
C23 C22 Fe2 68.79(7) . . ?
C21 C22 Fe2 71.93(7) . . ?
C23 C22 H22 125.9 . . ?
C21 C22 H22 125.9 . . ?
Fe2 C22 H22 125.0 . . ?
C24 C23 C22 107.92(11) . . ?
C24 C23 Fe2 69.28(7) . . ?
C22 C23 Fe2 70.26(7) . . ?
C24 C23 H23 126.0 . . ?
C22 C23 H23 126.0 . . ?
Fe2 C23 H23 126.0 . . ?
C23 C24 C25 108.32(11) . . ?
C23 C24 Fe2 69.73(7) . . ?
C25 C24 Fe2 70.43(7) . . ?
C23 C24 H24 125.8 . . ?
C25 C24 H24 125.8 . . ?
Fe2 C24 H24 125.6 . . ?
C24 C25 C21 107.97(11) . . ?
C24 C25 Fe2 68.48(7) . . ?
C21 C25 Fe2 71.94(7) . . ?
C24 C25 H25 126.0 . . ?
C21 C25 H25 126.0 . . ?
Fe2 C25 H25 125.1 . . ?
C27 C26 C30 110.06(12) . . ?
C27 C26 Br2 123.63(10) . . ?
C30 C26 Br2 126.21(11) . . ?
C27 C26 Fe2 71.20(8) . . ?
C30 C26 Fe2 70.06(8) . . ?
Br2 C26 Fe2 128.30(7) . . ?
C26 C27 C28 106.41(12) . . ?
C26 C27 Fe2 67.98(7) . . ?
C28 C27 Fe2 69.17(8) . . ?
C26 C27 H27 126.8 . . ?
C28 C27 H27 126.8 . . ?
Fe2 C27 H27 127.6 . . ?
C29 C28 C27 108.67(13) . . ?
C29 C28 Fe2 69.27(8) . . ?
C27 C28 Fe2 70.18(8) . . ?
C29 C28 H28 125.7 . . ?
C27 C28 H28 125.7 . . ?
Fe2 C28 H28 126.5 . . ?
C28 C29 C30 108.57(12) . . ?
C28 C29 Fe2 69.91(8) . . ?
C30 C29 Fe2 69.40(8) . . ?
C28 C29 H29 125.7 . . ?
C30 C29 H29 125.7 . . ?
Fe2 C29 H29 126.6 . . ?
C29 C30 C26 106.28(13) . . ?
C29 C30 Fe2 69.59(8) . . ?
C26 C30 Fe2 68.69(7) . . ?
C29 C30 H30 126.9 . . ?
C26 C30 H30 126.9 . . ?
Fe2 C30 H30 126.4 . . ?
N2 C31 C32 109.18(11) . . ?
N2 C31 H31A 109.8 . . ?
C32 C31 H31A 109.8 . . ?
N2 C31 H31B 109.8 . . ?
C32 C31 H31B 109.8 . . ?
H31A C31 H31B 108.3 . . ?
O2 C32 C31 111.71(11) . . ?
O2 C32 H32A 109.3 . . ?
C31 C32 H32A 109.3 . . ?
O2 C32 H32B 109.3 . . ?
C31 C32 H32B 109.3 . . ?
H32A C32 H32B 107.9 . . ?
O2 C33 C34 112.00(11) . . ?
O2 C33 H33A 109.2 . . ?
C34 C33 H33A 109.2 . . ?
O2 C33 H33B 109.2 . . ?
C34 C33 H33B 109.2 . . ?
H33A C33 H33B 107.9 . . ?
N2 C34 C33 109.26(11) . . ?
N2 C34 H34A 109.8 . . ?
C33 C34 H34A 109.8 . . ?
N2 C34 H34B 109.8 . . ?
C33 C34 H34B 109.8 . . ?
H34A C34 H34B 108.3 . . ?

loop_
_geom_bond_atom_site_label_1
_geom_bond_atom_site_label_2
_geom_bond_distance
_geom_bond_site_symmetry_2
_geom_bond_publ_flag
Br1 C6 1.8865(13) . ?
Fe1 C6 2.0199(13) . ?
Fe1 C4 2.0370(13) . ?
Fe1 C3 2.0377(13) . ?
Fe1 C10 2.0452(13) . ?
Fe1 C9 2.0481(13) . ?
Fe1 C7 2.0485(13) . ?
Fe1 C8 2.0489(13) . ?
Fe1 C5 2.0498(12) . ?
Fe1 C2 2.0560(13) . ?
Fe1 C1 2.1020(12) . ?
O1 C12 1.4266(16) . ?
O1 C13 1.4268(16) . ?
N1 C1 1.3966(16) . ?
N1 C11 1.4594(16) . ?
N1 C14 1.4615(16) . ?
C1 C5 1.4317(17) . ?
C1 C2 1.4317(18) . ?
C2 C3 1.4286(17) . ?
C2 H2 0.9500 . ?
C3 C4 1.424(2) . ?
C3 H3 0.9500 . ?
C4 C5 1.4284(18) . ?
C4 H4 0.9500 . ?
C5 H5 0.9500 . ?
C6 C7 1.4215(19) . ?
C6 C10 1.4257(18) . ?
C7 C8 1.425(2) . ?
C7 H7 0.9500 . ?
C8 C9 1.422(2) . ?
C8 H8 0.9500 . ?
C9 C10 1.425(2) . ?
C9 H9 0.9500 . ?
C10 H10 0.9500 . ?
C11 C12 1.5162(18) . ?
C11 H11A 0.9900 . ?
C11 H11B 0.9900 . ?
C12 H12A 0.9900 . ?
C12 H12B 0.9900 . ?
C13 C14 1.5151(18) . ?
C13 H13A 0.9900 . ?
C13 H13B 0.9900 . ?
C14 H14A 0.9900 . ?
C14 H14B 0.9900 . ?
Br2 C26 1.8884(13) . ?
Fe2 C26 2.0147(13) . ?
Fe2 C24 2.0240(13) . ?
Fe2 C23 2.0300(13) . ?
Fe2 C30 2.0329(13) . ?
Fe2 C29 2.0353(14) . ?
Fe2 C28 2.0437(14) . ?
Fe2 C22 2.0495(13) . ?
Fe2 C25 2.0500(13) . ?
Fe2 C27 2.0572(13) . ?
Fe2 C21 2.1052(12) . ?
O2 C33 1.4207(17) . ?
O2 C32 1.4222(17) . ?
N2 C21 1.3975(16) . ?
N2 C34 1.4628(16) . ?
N2 C31 1.4644(16) . ?
C21 C25 1.4310(17) . ?
C21 C22 1.4328(17) . ?
C22 C23 1.4269(18) . ?
C22 H22 0.9500 . ?
C23 C24 1.4194(19) . ?
C23 H23 0.9500 . ?
C24 C25 1.4298(18) . ?
C24 H24 0.9500 . ?
C25 H25 0.9500 . ?
C26 C27 1.4202(19) . ?
C26 C30 1.4260(18) . ?
C27 C28 1.4245(19) . ?
C27 H27 0.9500 . ?
C28 C29 1.423(2) . ?
C28 H28 0.9500 . ?
C29 C30 1.425(2) . ?
C29 H29 0.9500 . ?
C30 H30 0.9500 . ?
C31 C32 1.5187(18) . ?
C31 H31A 0.9900 . ?
C31 H31B 0.9900 . ?
C32 H32A 0.9900 . ?
C32 H32B 0.9900 . ?
C33 C34 1.5129(19) . ?
C33 H33A 0.9900 . ?
C33 H33B 0.9900 . ?
C34 H34A 0.9900 . ?
C34 H34B 0.9900 . ?
